data_7051703
loop_
_publ_author_name
'Fu, Ruibiao'
'Hu, Shengmin'
'Sheng, Tianlu'
'Wu, Xintao'

_publ_section_title
;
 Synthesis, crystal structures, and luminescent properties of eleven
 new lanthanide and yttrium complexes with fluorescent whitener and
 1,10-phenanthroline
;
_journal_issue 7
_journal_name_full 'New Journal of Chemistry'
_journal_page_first 1508
_journal_paper_doi 10.1039/b902803j
_journal_volume 33
_journal_year 2009
_chemical_formula_sum 'C132 H104 Er2 N8 O24 S6'
_chemical_formula_weight 2713.11
_chemical_name_systematic
;
?
;
_space_group_IT_number 2
_symmetry_cell_setting triclinic
_symmetry_space_group_name_Hall '-P 1'
_symmetry_space_group_name_H-M 'P -1'
_atom_sites_solution_hydrogens geom
_atom_sites_solution_primary direct
_atom_sites_solution_secondary difmap
_audit_creation_method SHELXL-97
_cell_angle_alpha 81.079(6)
_cell_angle_beta 76.752(6)
_cell_angle_gamma 69.389(4)
_cell_formula_units_Z 1
_cell_length_a 11.938
_cell_length_b 15.1750(2)
_cell_length_c 17.5546(2)
_cell_measurement_reflns_used 7338
_cell_measurement_temperature 293(2)
_cell_measurement_theta_max 27.4835
_cell_measurement_theta_min 2.0083
_cell_volume 2887.73(11)
_computing_cell_refinement 'Bruker XSCANS'
_computing_data_collection 'Bruker XSCANS'
_computing_data_reduction 'Bruker SHELXTL'
_computing_molecular_graphics 'Bruker SHELXTL'
_computing_publication_material 'Bruker SHELXTL'
_computing_structure_refinement 'SHELXL-97 (Sheldrick, 1997)'
_computing_structure_solution 'SHELXS-97 (Sheldrick, 1990)'
_diffrn_ambient_temperature 293(2)
_diffrn_measured_fraction_theta_full 0.984
_diffrn_measured_fraction_theta_max 0.984
_diffrn_measurement_device_type 'Bruker P4'
_diffrn_measurement_method '\w scans'
_diffrn_radiation_monochromator graphite
_diffrn_radiation_source 'Rotating Anode'
_diffrn_radiation_type MoK\a
_diffrn_radiation_wavelength 0.71073
_diffrn_reflns_av_R_equivalents 0.0228
_diffrn_reflns_av_sigmaI/netI 0.0421
_diffrn_reflns_limit_h_max 15
_diffrn_reflns_limit_h_min -15
_diffrn_reflns_limit_k_max 19
_diffrn_reflns_limit_k_min -12
_diffrn_reflns_limit_l_max 22
_diffrn_reflns_limit_l_min -21
_diffrn_reflns_number 22373
_diffrn_reflns_theta_full 27.48
_diffrn_reflns_theta_max 27.48
_diffrn_reflns_theta_min 2.01
_exptl_absorpt_coefficient_mu 1.631
_exptl_absorpt_correction_T_max 1.0000
_exptl_absorpt_correction_T_min 0.9022
_exptl_absorpt_correction_type multi-scan
_exptl_crystal_colour yellow-green
_exptl_crystal_density_diffrn 1.560
_exptl_crystal_density_method 'not measured'
_exptl_crystal_description prism
_exptl_crystal_F_000 1376
_exptl_crystal_size_max 0.4800
_exptl_crystal_size_mid 0.3000
_exptl_crystal_size_min 0.3000
_refine_diff_density_max 2.251
_refine_diff_density_min -0.671
_refine_diff_density_rms 0.090
_refine_ls_extinction_method none
_refine_ls_goodness_of_fit_ref 1.099
_refine_ls_hydrogen_treatment mixed
_refine_ls_matrix_type full
_refine_ls_number_parameters 799
_refine_ls_number_reflns 13049
_refine_ls_number_restraints 0
_refine_ls_restrained_S_all 1.099
_refine_ls_R_factor_all 0.0461
_refine_ls_R_factor_gt 0.0397
_refine_ls_shift/su_max 0.002
_refine_ls_shift/su_mean 0.000
_refine_ls_structure_factor_coef Fsqd
_refine_ls_weighting_details 'calc w=1/[\s^2^(Fo^2^)+(0.0315P)^2^+3.7022P] where P=(Fo^2^+2Fc^2^)/3'
_refine_ls_weighting_scheme calc
_refine_ls_wR_factor_gt 0.0843
_refine_ls_wR_factor_ref 0.0887
_reflns_number_gt 11842
_reflns_number_total 13049
_reflns_threshold_expression >2sigma(I)
_cod_data_source_file b902803j.txt
_cod_data_source_block f1
_cod_depositor_comments
;
The following automatic conversions were performed:
'_exptl_absorpt_correction_type' value 'Multi-scan' changed to
'multi-scan' according to
'/home/saulius/struct/CIF-dictionaries/cif_core.dic' dictionary named
'cif_core.dic' version 2.4.1 from 2010-06-29.

Automatic conversion script
Id: cif_fix_enum 1527 2010-12-29 10:47:43Z saulius 
;
_cod_original_cell_volume 2887.65(5)
_cod_original_sg_symbol_H-M P-1
_cod_database_code 7051703

loop_
_symmetry_equiv_pos_as_xyz
'x, y, z'
'-x, -y, -z'

loop_
_atom_site_label
_atom_site_type_symbol
_atom_site_fract_x
_atom_site_fract_y
_atom_site_fract_z
_atom_site_U_iso_or_equiv
_atom_site_adp_type
_atom_site_occupancy
_atom_site_symmetry_multiplicity
_atom_site_calc_flag
_atom_site_refinement_flags
_atom_site_disorder_assembly
_atom_site_disorder_group
Er1 Er 0.299616(13) -0.001909(11) 0.248817(9) 0.02700(5) Uani 1 1 d . . .
S1 S 0.44169(9) -0.20908(7) 0.36466(5) 0.0395(2) Uani 1 1 d . . .
S2 S -0.26974(8) -0.24643(6) -0.22122(5) 0.03314(19) Uani 1 1 d . . .
S3 S 0.98572(8) -0.19186(7) 0.21247(6) 0.0367(2) Uani 1 1 d . . .
O1 O 0.6701(4) -0.0733(4) 0.2940(3) 0.0747(12) Uani 1 1 d . . .
H2 H 0.735(7) -0.092(5) 0.257(4) 0.09(2) Uiso 1 1 d . . .
H1 H 0.656(11) -0.115(8) 0.303(7) 0.21(6) Uiso 1 1 d . . .
O2 O 0.2446(3) -0.1325(2) 0.2434(2) 0.0434(7) Uani 1 1 d . . .
H4 H 0.260(5) -0.168(4) 0.274(3) 0.07(2) Uiso 1 1 d . . .
H3 H 0.189(5) -0.143(4) 0.223(3) 0.09(2) Uiso 1 1 d . . .
O3 O 0.4725(3) 0.0373(2) 0.23896(19) 0.0416(7) Uani 1 1 d . . .
H6 H 0.532(4) 0.009(3) 0.253(3) 0.044(13) Uiso 1 1 d . . .
H5 H 0.456(5) 0.096(4) 0.237(3) 0.076(18) Uiso 1 1 d . . .
O4 O 0.4389(2) -0.12878(17) 0.30434(15) 0.0371(6) Uani 1 1 d . . .
O5 O 0.3520(3) -0.2509(2) 0.35911(18) 0.0528(8) Uani 1 1 d . . .
O6 O 0.4328(3) -0.1824(3) 0.44165(18) 0.0695(10) Uani 1 1 d . . .
O7 O -0.2395(2) -0.15836(16) -0.22838(15) 0.0340(5) Uani 1 1 d . . .
O8 O -0.3968(2) -0.2253(2) -0.22476(18) 0.0485(7) Uani 1 1 d . . .
O9 O -0.2333(3) -0.30686(19) -0.15359(16) 0.0486(7) Uani 1 1 d . . .
O10 O 0.8768(3) -0.1295(2) 0.18482(18) 0.0556(8) Uani 1 1 d . . .
O11 O 1.0910(3) -0.1641(2) 0.1735(2) 0.0587(8) Uani 1 1 d . . .
O12 O 0.9700(3) -0.2024(2) 0.29633(17) 0.0585(8) Uani 1 1 d . . .
N1 N 0.0821(3) 0.0370(2) 0.32291(17) 0.0325(6) Uani 1 1 d . . .
N2 N 0.2645(3) 0.0482(2) 0.38483(17) 0.0347(7) Uani 1 1 d . . .
N3 N 0.4313(3) -0.0675(2) 0.12478(18) 0.0351(7) Uani 1 1 d . . .
N4 N 0.1962(3) 0.0449(2) 0.13157(17) 0.0336(6) Uani 1 1 d . . .
C1 C -0.0069(3) 0.0236(3) 0.2976(2) 0.0387(8) Uani 1 1 d . . .
H1A H 0.0133 -0.0077 0.2523 0.046 Uiso 1 1 calc R . .
C2 C -0.1292(4) 0.0538(3) 0.3349(3) 0.0499(10) Uani 1 1 d . . .
H2A H -0.1881 0.0429 0.3146 0.060 Uiso 1 1 calc R . .
C3 C -0.1606(4) 0.0994(3) 0.4016(3) 0.0491(10) Uani 1 1 d . . .
H3A H -0.2417 0.1218 0.4265 0.059 Uiso 1 1 calc R . .
C4 C -0.0694(3) 0.1121(3) 0.4323(2) 0.0401(9) Uani 1 1 d . . .
C5 C -0.0954(4) 0.1554(3) 0.5048(2) 0.0511(11) Uani 1 1 d . . .
H5A H -0.1756 0.1789 0.5310 0.061 Uiso 1 1 calc R . .
C6 C -0.0057(4) 0.1620(3) 0.5346(2) 0.0500(10) Uani 1 1 d . . .
H6A H -0.0244 0.1908 0.5810 0.060 Uiso 1 1 calc R . .
C7 C 0.1192(4) 0.1255(3) 0.4961(2) 0.0392(9) Uani 1 1 d . . .
C8 C 0.2159(4) 0.1268(3) 0.5276(2) 0.0489(10) Uani 1 1 d . . .
H8A H 0.2005 0.1537 0.5747 0.059 Uiso 1 1 calc R . .
C9 C 0.3322(4) 0.0888(3) 0.4896(3) 0.0507(11) Uani 1 1 d . . .
H9A H 0.3972 0.0882 0.5107 0.061 Uiso 1 1 calc R . .
C10 C 0.3528(4) 0.0503(3) 0.4180(2) 0.0436(9) Uani 1 1 d . . .
H10A H 0.4329 0.0249 0.3922 0.052 Uiso 1 1 calc R . .
C11 C 0.1472(3) 0.0853(2) 0.4240(2) 0.0311(7) Uani 1 1 d . . .
C12 C 0.0511(3) 0.0793(2) 0.3912(2) 0.0326(7) Uani 1 1 d . . .
C13 C 0.5497(3) -0.1168(3) 0.1178(2) 0.0424(9) Uani 1 1 d . . .
H13A H 0.5885 -0.1196 0.1589 0.051 Uiso 1 1 calc R . .
C14 C 0.6176(4) -0.1641(3) 0.0519(3) 0.0515(11) Uani 1 1 d . . .
H14A H 0.7006 -0.1960 0.0489 0.062 Uiso 1 1 calc R . .
C15 C 0.5629(4) -0.1638(3) -0.0084(3) 0.0523(11) Uani 1 1 d . . .
H15A H 0.6071 -0.1973 -0.0518 0.063 Uiso 1 1 calc R . .
C16 C 0.4389(4) -0.1122(3) -0.0037(2) 0.0414(9) Uani 1 1 d . . .
C17 C 0.3741(5) -0.1059(3) -0.0648(2) 0.0523(11) Uani 1 1 d . . .
H17A H 0.4134 -0.1422 -0.1073 0.063 Uiso 1 1 calc R . .
C18 C 0.2582(5) -0.0490(3) -0.0623(2) 0.0529(11) Uani 1 1 d . . .
H18A H 0.2192 -0.0455 -0.1034 0.064 Uiso 1 1 calc R . .
C19 C 0.1940(4) 0.0065(3) 0.0032(2) 0.0410(9) Uani 1 1 d . . .
C20 C 0.0772(4) 0.0720(3) 0.0062(2) 0.0482(10) Uani 1 1 d . . .
H20A H 0.0357 0.0800 -0.0345 0.058 Uiso 1 1 calc R . .
C21 C 0.0243(4) 0.1244(3) 0.0693(3) 0.0499(10) Uani 1 1 d . . .
H21A H -0.0527 0.1695 0.0715 0.060 Uiso 1 1 calc R . .
C22 C 0.0870(4) 0.1095(3) 0.1308(2) 0.0422(9) Uani 1 1 d . . .
H22A H 0.0507 0.1465 0.1731 0.051 Uiso 1 1 calc R . .
C23 C 0.2517(3) -0.0045(3) 0.0676(2) 0.0343(8) Uani 1 1 d . . .
C24 C 0.3766(3) -0.0641(2) 0.0633(2) 0.0329(8) Uani 1 1 d . . .
C25 C 0.5899(3) -0.2930(2) 0.3391(2) 0.0339(8) Uani 1 1 d . . .
C26 C 0.6716(4) -0.3016(3) 0.3871(2) 0.0483(10) Uani 1 1 d . . .
H26A H 0.6463 -0.2663 0.4305 0.058 Uiso 1 1 calc R . .
C27 C 0.7897(4) -0.3621(3) 0.3710(3) 0.0550(12) Uani 1 1 d . . .
H27A H 0.8446 -0.3658 0.4024 0.066 Uiso 1 1 calc R . .
C28 C 0.8264(4) -0.4168(3) 0.3089(3) 0.0502(11) Uani 1 1 d . . .
H28A H 0.9055 -0.4587 0.2986 0.060 Uiso 1 1 calc R . .
C29 C 0.7457(4) -0.4093(3) 0.2620(2) 0.0448(10) Uani 1 1 d . . .
H29A H 0.7710 -0.4481 0.2209 0.054 Uiso 1 1 calc R . .
C30 C 0.6261(3) -0.3454(3) 0.2736(2) 0.0349(8) Uani 1 1 d . . .
C31 C 0.5479(4) -0.3373(3) 0.2171(2) 0.0421(9) Uani 1 1 d . . .
H31A H 0.4647 -0.3060 0.2315 0.050 Uiso 1 1 calc R . .
C32 C 0.5874(4) -0.3713(3) 0.1480(2) 0.0450(10) Uani 1 1 d . . .
H32A H 0.6705 -0.4040 0.1357 0.054 Uiso 1 1 calc R . .
C33 C 0.5165(4) -0.3640(3) 0.0877(2) 0.0413(9) Uani 1 1 d . . .
C34 C 0.5785(4) -0.3920(3) 0.0130(2) 0.0466(10) Uani 1 1 d . . .
H34A H 0.6631 -0.4170 0.0034 0.056 Uiso 1 1 calc R . .
C35 C 0.5169(4) -0.3834(3) -0.0467(2) 0.0443(9) Uani 1 1 d . . .
H35A H 0.5605 -0.4016 -0.0961 0.053 Uiso 1 1 calc R . .
C36 C 0.3902(4) -0.3288(3) 0.1003(2) 0.0439(9) Uani 1 1 d . . .
H36A H 0.3465 -0.3101 0.1496 0.053 Uiso 1 1 calc R . .
C37 C 0.3288(4) -0.3212(3) 0.0406(2) 0.0445(9) Uani 1 1 d . . .
H37A H 0.2441 -0.2976 0.0504 0.053 Uiso 1 1 calc R . .
C38 C 0.3903(3) -0.3479(3) -0.0338(2) 0.0367(8) Uani 1 1 d . . .
C39 C 0.3228(3) -0.3398(3) -0.0971(2) 0.0356(8) Uani 1 1 d . . .
C40 C 0.3617(4) -0.3087(3) -0.1739(2) 0.0430(9) Uani 1 1 d . . .
H40A H 0.4319 -0.2919 -0.1865 0.052 Uiso 1 1 calc R . .
C41 C 0.2180(4) -0.3649(3) -0.0806(2) 0.0442(9) Uani 1 1 d . . .
H41A H 0.1900 -0.3856 -0.0295 0.053 Uiso 1 1 calc R . .
C42 C 0.2968(4) -0.3022(3) -0.2323(2) 0.0440(9) Uani 1 1 d . . .
H42A H 0.3242 -0.2807 -0.2833 0.053 Uiso 1 1 calc R . .
C43 C 0.1544(3) -0.3597(3) -0.1392(2) 0.0434(9) Uani 1 1 d . . .
H43A H 0.0855 -0.3782 -0.1268 0.052 Uiso 1 1 calc R . .
C44 C 0.1920(3) -0.3272(3) -0.2159(2) 0.0371(8) Uani 1 1 d . . .
C45 C 0.1256(3) -0.3226(3) -0.2784(2) 0.0388(8) Uani 1 1 d . . .
H45A H 0.1659 -0.3186 -0.3302 0.047 Uiso 1 1 calc R . .
C46 C 0.0122(3) -0.3236(3) -0.2657(2) 0.0386(8) Uani 1 1 d . . .
H46A H -0.0294 -0.3200 -0.2140 0.046 Uiso 1 1 calc R . .
C47 C -0.0555(3) -0.3298(3) -0.3236(2) 0.0337(8) Uani 1 1 d . . .
C48 C 0.0044(4) -0.3678(3) -0.3949(2) 0.0425(9) Uani 1 1 d . . .
H48A H 0.0888 -0.3846 -0.4082 0.051 Uiso 1 1 calc R . .
C49 C -0.0589(4) -0.3812(3) -0.4465(2) 0.0507(11) Uani 1 1 d . . .
H49A H -0.0170 -0.4066 -0.4939 0.061 Uiso 1 1 calc R . .
C50 C -0.1834(4) -0.3570(3) -0.4278(3) 0.0520(11) Uani 1 1 d . . .
H50A H -0.2256 -0.3679 -0.4618 0.062 Uiso 1 1 calc R . .
C51 C -0.2456(4) -0.3167(3) -0.3591(2) 0.0431(9) Uani 1 1 d . . .
H51A H -0.3302 -0.2988 -0.3473 0.052 Uiso 1 1 calc R . .
C52 C -0.1831(3) -0.3026(2) -0.3074(2) 0.0321(7) Uani 1 1 d . . .
C53 C 1.0165(3) -0.3039(3) 0.1785(2) 0.0352(8) Uani 1 1 d . . .
C54 C 0.9570(4) -0.3061(3) 0.1204(2) 0.0445(9) Uani 1 1 d . . .
H54A H 0.9005 -0.2508 0.1034 0.053 Uiso 1 1 calc R . .
C55 C 0.9801(5) -0.3896(4) 0.0869(3) 0.0559(12) Uani 1 1 d . . .
H55A H 0.9390 -0.3904 0.0482 0.067 Uiso 1 1 calc R . .
C56 C 1.0649(5) -0.4710(3) 0.1121(3) 0.0556(12) Uani 1 1 d . . .
H56A H 1.0822 -0.5271 0.0897 0.067 Uiso 1 1 calc R . .
C57 C 1.1233(4) -0.4693(3) 0.1699(3) 0.0509(11) Uani 1 1 d . . .
H57A H 1.1800 -0.5250 0.1860 0.061 Uiso 1 1 calc R . .
C58 C 1.1016(3) -0.3872(3) 0.2060(2) 0.0378(8) Uani 1 1 d . . .
C59 C 1.1637(4) -0.3920(3) 0.2709(2) 0.0432(9) Uani 1 1 d . . .
H59A H 1.1251 -0.3475 0.3077 0.052 Uiso 1 1 calc R . .
C60 C 1.2704(4) -0.4550(3) 0.2808(3) 0.0495(10) Uani 1 1 d . . .
H60A H 1.3101 -0.4961 0.2415 0.059 Uiso 1 1 calc R . .
C61 C 1.3333(4) -0.4675(3) 0.3464(3) 0.0478(10) Uani 1 1 d . . .
C62 C 1.4549(5) -0.5189(5) 0.3381(4) 0.100(2) Uani 1 1 d . . .
H62A H 1.4954 -0.5467 0.2914 0.120 Uiso 1 1 calc R . .
C63 C 1.5188(5) -0.5304(5) 0.3971(4) 0.107(3) Uani 1 1 d . . .
H63A H 1.6017 -0.5644 0.3883 0.129 Uiso 1 1 calc R . .
C64 C 1.2793(4) -0.4288(4) 0.4167(3) 0.0591(12) Uani 1 1 d . . .
H64A H 1.1971 -0.3927 0.4247 0.071 Uiso 1 1 calc R . .
C65 C 1.3436(4) -0.4419(4) 0.4756(3) 0.0618(13) Uani 1 1 d . . .
H65A H 1.3029 -0.4144 0.5224 0.074 Uiso 1 1 calc R . .
C66 C 1.4654(4) -0.4938(3) 0.4682(3) 0.0467(10) Uani 1 1 d . . .

loop_
_atom_site_aniso_label
_atom_site_aniso_U_11
_atom_site_aniso_U_22
_atom_site_aniso_U_33
_atom_site_aniso_U_23
_atom_site_aniso_U_13
_atom_site_aniso_U_12
Er1 0.02466(8) 0.02692(8) 0.02789(9) -0.00728(6) -0.00488(6) -0.00456(6)
S1 0.0395(5) 0.0367(5) 0.0310(5) -0.0037(4) -0.0048(4) 0.0005(4)
S2 0.0313(4) 0.0271(4) 0.0391(5) -0.0076(4) -0.0003(4) -0.0092(4)
S3 0.0365(5) 0.0352(5) 0.0375(5) -0.0068(4) -0.0127(4) -0.0055(4)
O1 0.0351(18) 0.090(3) 0.090(3) -0.010(3) -0.019(2) -0.004(2)
O2 0.0416(16) 0.0328(15) 0.060(2) -0.0026(15) -0.0166(15) -0.0140(13)
O3 0.0274(14) 0.0379(16) 0.0588(19) -0.0069(14) -0.0120(13) -0.0064(13)
O4 0.0365(13) 0.0302(13) 0.0424(15) -0.0008(11) -0.0131(11) -0.0055(11)
O5 0.0400(15) 0.0476(17) 0.0605(19) 0.0073(15) 0.0002(14) -0.0127(14)
O6 0.073(2) 0.074(2) 0.0359(17) -0.0197(16) -0.0116(16) 0.0140(19)
O7 0.0290(12) 0.0267(12) 0.0457(15) -0.0072(11) -0.0094(11) -0.0053(10)
O8 0.0314(13) 0.0453(16) 0.071(2) -0.0168(15) 0.0006(13) -0.0170(13)
O9 0.0603(18) 0.0362(15) 0.0361(15) -0.0002(12) 0.0033(13) -0.0086(14)
O10 0.0472(17) 0.0513(18) 0.0582(19) -0.0078(15) -0.0226(15) 0.0055(14)
O11 0.0539(18) 0.058(2) 0.076(2) -0.0213(17) -0.0065(16) -0.0293(16)
O12 0.076(2) 0.0530(18) 0.0361(16) -0.0119(14) -0.0159(15) -0.0018(17)
N1 0.0322(15) 0.0308(15) 0.0335(16) -0.0052(12) -0.0045(12) -0.0093(13)
N2 0.0320(15) 0.0366(16) 0.0326(16) -0.0076(13) -0.0083(13) -0.0043(13)
N3 0.0371(16) 0.0325(16) 0.0327(16) -0.0058(13) -0.0029(13) -0.0089(13)
N4 0.0378(16) 0.0328(16) 0.0309(16) -0.0054(12) -0.0091(13) -0.0095(13)
C1 0.0343(19) 0.038(2) 0.046(2) -0.0091(17) -0.0084(17) -0.0107(16)
C2 0.038(2) 0.057(3) 0.061(3) -0.005(2) -0.013(2) -0.020(2)
C3 0.0292(19) 0.053(3) 0.057(3) -0.005(2) 0.0017(18) -0.0097(18)
C4 0.0352(19) 0.041(2) 0.037(2) -0.0038(17) 0.0027(16) -0.0093(17)
C5 0.046(2) 0.053(3) 0.039(2) -0.0128(19) 0.0175(19) -0.010(2)
C6 0.056(3) 0.054(3) 0.032(2) -0.0151(19) 0.0033(19) -0.011(2)
C7 0.050(2) 0.035(2) 0.0263(18) -0.0068(15) -0.0041(16) -0.0063(17)
C8 0.064(3) 0.051(2) 0.033(2) -0.0110(18) -0.016(2) -0.013(2)
C9 0.056(3) 0.055(3) 0.045(2) -0.013(2) -0.022(2) -0.011(2)
C10 0.038(2) 0.046(2) 0.044(2) -0.0122(18) -0.0149(18) -0.0023(18)
C11 0.0373(18) 0.0255(16) 0.0265(17) -0.0016(13) -0.0049(14) -0.0064(14)
C12 0.0348(18) 0.0280(17) 0.0309(18) -0.0021(14) -0.0021(15) -0.0082(15)
C13 0.0363(19) 0.041(2) 0.043(2) -0.0087(17) -0.0011(17) -0.0056(17)
C14 0.041(2) 0.049(2) 0.048(3) -0.011(2) 0.0113(19) -0.0042(19)
C15 0.064(3) 0.042(2) 0.040(2) -0.0121(19) 0.013(2) -0.015(2)
C16 0.059(2) 0.035(2) 0.0295(19) -0.0065(15) 0.0040(17) -0.0204(19)
C17 0.078(3) 0.049(3) 0.032(2) -0.0113(18) 0.002(2) -0.028(2)
C18 0.083(3) 0.057(3) 0.031(2) -0.0032(19) -0.015(2) -0.035(3)
C19 0.060(2) 0.043(2) 0.0291(19) 0.0026(16) -0.0138(18) -0.027(2)
C20 0.064(3) 0.052(2) 0.040(2) 0.0076(19) -0.028(2) -0.025(2)
C21 0.049(2) 0.047(2) 0.053(3) 0.002(2) -0.025(2) -0.008(2)
C22 0.043(2) 0.038(2) 0.044(2) -0.0052(17) -0.0145(18) -0.0071(18)
C23 0.045(2) 0.0330(18) 0.0277(18) -0.0045(14) -0.0056(15) -0.0167(16)
C24 0.045(2) 0.0272(17) 0.0274(17) -0.0057(14) 0.0008(15) -0.0161(16)
C25 0.0380(19) 0.0284(17) 0.0287(18) 0.0002(14) -0.0076(15) -0.0032(15)
C26 0.050(2) 0.052(3) 0.039(2) -0.0116(19) -0.0180(19) -0.003(2)
C27 0.045(2) 0.067(3) 0.047(3) -0.004(2) -0.021(2) -0.004(2)
C28 0.0318(19) 0.059(3) 0.045(2) 0.001(2) -0.0075(18) 0.0003(19)
C29 0.044(2) 0.045(2) 0.036(2) -0.0109(17) -0.0088(17) 0.0015(18)
C30 0.0372(19) 0.0306(18) 0.0335(19) -0.0024(15) -0.0090(15) -0.0056(15)
C31 0.0361(19) 0.046(2) 0.041(2) -0.0117(18) -0.0123(17) -0.0029(17)
C32 0.037(2) 0.053(2) 0.043(2) -0.0111(19) -0.0107(18) -0.0076(19)
C33 0.042(2) 0.047(2) 0.036(2) -0.0066(17) -0.0082(17) -0.0151(18)
C34 0.0304(19) 0.059(3) 0.048(2) -0.014(2) -0.0064(17) -0.0085(19)
C35 0.038(2) 0.060(3) 0.035(2) -0.0181(19) -0.0039(17) -0.0120(19)
C36 0.039(2) 0.054(3) 0.037(2) -0.0109(18) -0.0025(17) -0.0134(19)
C37 0.0328(19) 0.058(3) 0.041(2) -0.0080(19) -0.0041(17) -0.0134(19)
C38 0.0350(18) 0.043(2) 0.0329(19) -0.0051(16) -0.0045(15) -0.0136(17)
C39 0.0309(17) 0.040(2) 0.036(2) -0.0097(16) -0.0055(15) -0.0095(16)
C40 0.036(2) 0.058(3) 0.039(2) -0.0069(19) -0.0025(17) -0.0225(19)
C41 0.039(2) 0.059(3) 0.036(2) 0.0021(19) -0.0082(17) -0.0198(19)
C42 0.040(2) 0.061(3) 0.032(2) -0.0022(18) -0.0031(16) -0.022(2)
C43 0.0318(19) 0.055(2) 0.044(2) 0.0009(19) -0.0067(17) -0.0174(18)
C44 0.0313(18) 0.040(2) 0.040(2) -0.0085(16) -0.0095(16) -0.0079(16)
C45 0.0365(19) 0.047(2) 0.035(2) -0.0054(17) -0.0087(16) -0.0132(17)
C46 0.0334(18) 0.044(2) 0.035(2) -0.0110(17) -0.0060(16) -0.0050(17)
C47 0.0362(18) 0.0310(18) 0.0333(19) -0.0040(15) -0.0103(15) -0.0072(15)
C48 0.038(2) 0.048(2) 0.037(2) -0.0086(18) -0.0043(17) -0.0089(18)
C49 0.064(3) 0.053(3) 0.034(2) -0.0127(19) -0.008(2) -0.017(2)
C50 0.062(3) 0.061(3) 0.045(2) -0.012(2) -0.022(2) -0.024(2)
C51 0.043(2) 0.044(2) 0.048(2) -0.0072(18) -0.0154(19) -0.0160(18)
C52 0.0333(17) 0.0256(16) 0.0361(19) -0.0057(14) -0.0056(15) -0.0075(14)
C53 0.0350(18) 0.040(2) 0.0318(19) -0.0056(16) -0.0041(15) -0.0143(16)
C54 0.048(2) 0.050(2) 0.041(2) -0.0049(18) -0.0121(18) -0.021(2)
C55 0.069(3) 0.075(3) 0.040(2) -0.015(2) -0.008(2) -0.041(3)
C56 0.069(3) 0.050(3) 0.056(3) -0.019(2) 0.001(2) -0.032(2)
C57 0.057(3) 0.035(2) 0.058(3) -0.0067(19) -0.004(2) -0.014(2)
C58 0.040(2) 0.0336(19) 0.037(2) -0.0029(16) -0.0029(16) -0.0120(16)
C59 0.047(2) 0.035(2) 0.045(2) -0.0017(17) -0.0106(18) -0.0093(18)
C60 0.047(2) 0.042(2) 0.051(3) -0.0008(19) -0.012(2) -0.0050(19)
C61 0.042(2) 0.035(2) 0.061(3) 0.0030(19) -0.013(2) -0.0054(18)
C62 0.063(3) 0.120(5) 0.087(4) -0.054(4) -0.037(3) 0.039(4)
C63 0.055(3) 0.136(6) 0.097(5) -0.056(4) -0.040(3) 0.045(4)
C64 0.034(2) 0.080(3) 0.056(3) -0.006(3) -0.008(2) -0.009(2)
C65 0.037(2) 0.089(4) 0.049(3) -0.007(3) -0.006(2) -0.008(2)
C66 0.042(2) 0.038(2) 0.053(3) 0.0054(19) -0.0128(19) -0.0064(18)

loop_
_atom_type_symbol
_atom_type_description
_atom_type_scat_dispersion_real
_atom_type_scat_dispersion_imag
_atom_type_scat_source
C C 0.0033 0.0016 'International Tables Vol C Tables 4.2.6.8 and 6.1.1.4'
H H 0.0000 0.0000 'International Tables Vol C Tables 4.2.6.8 and 6.1.1.4'
N N 0.0061 0.0033 'International Tables Vol C Tables 4.2.6.8 and 6.1.1.4'
O O 0.0106 0.0060 'International Tables Vol C Tables 4.2.6.8 and 6.1.1.4'
S S 0.1246 0.1234 'International Tables Vol C Tables 4.2.6.8 and 6.1.1.4'
Er Er -0.2586 4.9576 'International Tables Vol C Tables 4.2.6.8 and 6.1.1.4'

loop_
_geom_angle_atom_site_label_1
_geom_angle_atom_site_label_2
_geom_angle_atom_site_label_3
_geom_angle
_geom_angle_site_symmetry_1
_geom_angle_site_symmetry_3
_geom_angle_publ_flag
O7 Er1 O3 74.45(10) 2 . ?
O7 Er1 O4 141.97(9) 2 . ?
O3 Er1 O4 72.46(10) . . ?
O7 Er1 O2 143.39(10) 2 . ?
O3 Er1 O2 139.63(11) . . ?
O4 Er1 O2 74.13(10) . . ?
O7 Er1 N3 107.54(10) 2 . ?
O3 Er1 N3 76.22(10) . . ?
O4 Er1 N3 82.19(10) . . ?
O2 Er1 N3 77.40(11) . . ?
O7 Er1 N2 77.46(9) 2 . ?
O3 Er1 N2 80.23(10) . . ?
O4 Er1 N2 78.96(9) . . ?
O2 Er1 N2 114.70(12) . . ?
N3 Er1 N2 153.36(10) . . ?
O7 Er1 N4 72.35(9) 2 . ?
O3 Er1 N4 117.08(11) . . ?
O4 Er1 N4 140.83(9) . . ?
O2 Er1 N4 77.61(11) . . ?
N3 Er1 N4 65.44(10) . . ?
N2 Er1 N4 138.43(10) . . ?
O7 Er1 N1 80.84(9) 2 . ?
O3 Er1 N1 140.95(10) . . ?
O4 Er1 N1 114.97(9) . . ?
O2 Er1 N1 74.77(10) . . ?
N3 Er1 N1 141.07(10) . . ?
N2 Er1 N1 65.02(9) . . ?
N4 Er1 N1 82.30(10) . . ?
O6 S1 O5 114.7(2) . . ?
O6 S1 O4 111.45(19) . . ?
O5 S1 O4 110.16(16) . . ?
O6 S1 C25 106.91(18) . . ?
O5 S1 C25 108.55(18) . . ?
O4 S1 C25 104.52(16) . . ?
O9 S2 O8 113.82(18) . . ?
O9 S2 O7 111.52(17) . . ?
O8 S2 O7 110.81(15) . . ?
O9 S2 C52 109.30(17) . . ?
O8 S2 C52 106.54(17) . . ?
O7 S2 C52 104.28(16) . . ?
O12 S3 O10 112.71(19) . . ?
O12 S3 O11 113.9(2) . . ?
O10 S3 O11 110.7(2) . . ?
O12 S3 C53 108.51(18) . . ?
O10 S3 C53 106.22(18) . . ?
O11 S3 C53 104.13(18) . . ?
S1 O4 Er1 139.70(16) . . ?
S2 O7 Er1 148.52(14) . 2 ?
C1 N1 C12 116.9(3) . . ?
C1 N1 Er1 124.3(2) . . ?
C12 N1 Er1 118.6(2) . . ?
C10 N2 C11 117.3(3) . . ?
C10 N2 Er1 123.6(3) . . ?
C11 N2 Er1 118.7(2) . . ?
C13 N3 C24 117.4(3) . . ?
C13 N3 Er1 123.7(3) . . ?
C24 N3 Er1 118.3(2) . . ?
C22 N4 C23 118.1(3) . . ?
C22 N4 Er1 124.3(3) . . ?
C23 N4 Er1 117.4(2) . . ?
N1 C1 C2 124.0(4) . . ?
C3 C2 C1 118.9(4) . . ?
C2 C3 C4 119.3(4) . . ?
C3 C4 C12 118.0(4) . . ?
C3 C4 C5 122.2(4) . . ?
C12 C4 C5 119.7(4) . . ?
C6 C5 C4 120.8(4) . . ?
C5 C6 C7 121.2(4) . . ?
C8 C7 C11 117.9(4) . . ?
C8 C7 C6 122.7(4) . . ?
C11 C7 C6 119.4(4) . . ?
C9 C8 C7 120.0(4) . . ?
C8 C9 C10 118.8(4) . . ?
N2 C10 C9 123.8(4) . . ?
N2 C11 C7 122.2(3) . . ?
N2 C11 C12 118.1(3) . . ?
C7 C11 C12 119.6(3) . . ?
N1 C12 C4 122.8(3) . . ?
N1 C12 C11 117.9(3) . . ?
C4 C12 C11 119.2(3) . . ?
N3 C13 C14 122.8(4) . . ?
C15 C14 C13 120.2(4) . . ?
C14 C15 C16 118.7(4) . . ?
C24 C16 C15 118.2(4) . . ?
C24 C16 C17 119.0(4) . . ?
C15 C16 C17 122.8(4) . . ?
C18 C17 C16 121.8(4) . . ?
C17 C18 C19 120.6(4) . . ?
C20 C19 C23 118.0(4) . . ?
C20 C19 C18 123.0(4) . . ?
C23 C19 C18 119.0(4) . . ?
C21 C20 C19 119.4(4) . . ?
C20 C21 C22 119.3(4) . . ?
N4 C22 C21 123.0(4) . . ?
N4 C23 C19 122.1(4) . . ?
N4 C23 C24 118.1(3) . . ?
C19 C23 C24 119.6(3) . . ?
N3 C24 C16 122.6(4) . . ?
N3 C24 C23 117.6(3) . . ?
C16 C24 C23 119.7(3) . . ?
C26 C25 C30 120.6(3) . . ?
C26 C25 S1 115.8(3) . . ?
C30 C25 S1 123.5(3) . . ?
C27 C26 C25 120.5(4) . . ?
C28 C27 C26 120.1(4) . . ?
C27 C28 C29 119.6(4) . . ?
C28 C29 C30 122.5(4) . . ?
C25 C30 C29 116.6(3) . . ?
C25 C30 C31 124.5(3) . . ?
C29 C30 C31 118.9(3) . . ?
C32 C31 C30 124.6(4) . . ?
C31 C32 C33 127.9(4) . . ?
C36 C33 C34 117.7(4) . . ?
C36 C33 C32 123.4(4) . . ?
C34 C33 C32 118.9(4) . . ?
C35 C34 C33 121.4(4) . . ?
C34 C35 C38 120.7(4) . . ?
C37 C36 C33 120.7(4) . . ?
C36 C37 C38 121.6(4) . . ?
C37 C38 C35 117.9(3) . . ?
C37 C38 C39 120.9(3) . . ?
C35 C38 C39 121.2(3) . . ?
C40 C39 C41 118.0(3) . . ?
C40 C39 C38 122.1(3) . . ?
C41 C39 C38 120.0(3) . . ?
C39 C40 C42 120.8(3) . . ?
C43 C41 C39 121.1(4) . . ?
C44 C42 C40 121.2(4) . . ?
C41 C43 C44 121.1(4) . . ?
C42 C44 C43 117.7(3) . . ?
C42 C44 C45 121.0(4) . . ?
C43 C44 C45 121.3(3) . . ?
C46 C45 C44 124.4(4) . . ?
C45 C46 C47 127.8(4) . . ?
C48 C47 C52 117.2(3) . . ?
C48 C47 C46 121.4(3) . . ?
C52 C47 C46 121.4(3) . . ?
C49 C48 C47 121.4(4) . . ?
C50 C49 C48 120.1(4) . . ?
C51 C50 C49 120.0(4) . . ?
C50 C51 C52 120.2(4) . . ?
C51 C52 C47 121.0(3) . . ?
C51 C52 S2 117.8(3) . . ?
C47 C52 S2 121.2(3) . . ?
C54 C53 C58 120.4(4) . . ?
C54 C53 S3 116.9(3) . . ?
C58 C53 S3 122.6(3) . . ?
C53 C54 C55 121.1(4) . . ?
C56 C55 C54 119.0(4) . . ?
C57 C56 C55 120.0(4) . . ?
C56 C57 C58 122.9(4) . . ?
C57 C58 C53 116.5(4) . . ?
C57 C58 C59 119.7(4) . . ?
C53 C58 C59 123.8(3) . . ?
C60 C59 C58 124.9(4) . . ?
C59 C60 C61 127.7(4) . . ?
C64 C61 C62 116.1(4) . . ?
C64 C61 C60 124.4(4) . . ?
C62 C61 C60 119.5(5) . . ?
C61 C62 C63 121.7(5) . . ?
C66 C63 C62 122.8(5) . . ?
C61 C64 C65 121.7(4) . . ?
C64 C65 C66 122.7(5) . . ?
C63 C66 C65 114.9(4) . . ?
C63 C66 C66 122.7(5) . 2_846 ?
C65 C66 C66 122.4(5) . 2_846 ?

loop_
_geom_bond_atom_site_label_1
_geom_bond_atom_site_label_2
_geom_bond_distance
_geom_bond_site_symmetry_2
_geom_bond_publ_flag
Er1 O7 2.275(2) 2 ?
Er1 O3 2.306(3) . ?
Er1 O4 2.308(2) . ?
Er1 O2 2.318(3) . ?
Er1 N3 2.491(3) . ?
Er1 N2 2.517(3) . ?
Er1 N4 2.522(3) . ?
Er1 N1 2.529(3) . ?
S1 O6 1.440(3) . ?
S1 O5 1.450(3) . ?
S1 O4 1.481(3) . ?
S1 C25 1.783(4) . ?
S2 O9 1.434(3) . ?
S2 O8 1.450(3) . ?
S2 O7 1.483(2) . ?
S2 C52 1.774(4) . ?
S3 O12 1.432(3) . ?
S3 O10 1.450(3) . ?
S3 O11 1.453(3) . ?
S3 C53 1.777(4) . ?
O7 Er1 2.275(2) 2 ?
N1 C1 1.327(4) . ?
N1 C12 1.362(4) . ?
N2 C10 1.327(5) . ?
N2 C11 1.369(4) . ?
N3 C13 1.333(5) . ?
N3 C24 1.369(5) . ?
N4 C22 1.328(5) . ?
N4 C23 1.354(5) . ?
C1 C2 1.398(5) . ?
C2 C3 1.362(6) . ?
C3 C4 1.400(6) . ?
C4 C12 1.404(5) . ?
C4 C5 1.443(6) . ?
C5 C6 1.333(6) . ?
C6 C7 1.434(6) . ?
C7 C8 1.397(6) . ?
C7 C11 1.412(5) . ?
C8 C9 1.355(6) . ?
C9 C10 1.403(5) . ?
C11 C12 1.430(5) . ?
C13 C14 1.389(6) . ?
C14 C15 1.365(6) . ?
C15 C16 1.399(6) . ?
C16 C24 1.397(5) . ?
C16 C17 1.434(6) . ?
C17 C18 1.344(7) . ?
C18 C19 1.436(6) . ?
C19 C20 1.395(6) . ?
C19 C23 1.413(5) . ?
C20 C21 1.362(6) . ?
C21 C22 1.397(5) . ?
C23 C24 1.438(5) . ?
C25 C26 1.391(5) . ?
C25 C30 1.397(5) . ?
C26 C27 1.377(6) . ?
C27 C28 1.370(6) . ?
C28 C29 1.370(6) . ?
C29 C30 1.405(5) . ?
C30 C31 1.476(5) . ?
C31 C32 1.311(5) . ?
C32 C33 1.469(5) . ?
C33 C36 1.387(5) . ?
C33 C34 1.397(6) . ?
C34 C35 1.378(5) . ?
C35 C38 1.391(5) . ?
C36 C37 1.382(5) . ?
C37 C38 1.386(5) . ?
C38 C39 1.483(5) . ?
C39 C40 1.387(5) . ?
C39 C41 1.389(5) . ?
C40 C42 1.393(5) . ?
C41 C43 1.389(5) . ?
C42 C44 1.389(5) . ?
C43 C44 1.389(5) . ?
C44 C45 1.474(5) . ?
C45 C46 1.325(5) . ?
C46 C47 1.467(5) . ?
C47 C48 1.391(5) . ?
C47 C52 1.403(5) . ?
C48 C49 1.382(6) . ?
C49 C50 1.372(6) . ?
C50 C51 1.371(6) . ?
C51 C52 1.382(5) . ?
C53 C54 1.379(5) . ?
C53 C58 1.413(5) . ?
C54 C55 1.392(6) . ?
C55 C56 1.379(7) . ?
C56 C57 1.365(6) . ?
C57 C58 1.401(6) . ?
C58 C59 1.475(5) . ?
C59 C60 1.326(5) . ?
C60 C61 1.468(6) . ?
C61 C64 1.370(6) . ?
C61 C62 1.370(6) . ?
C62 C63 1.378(7) . ?
C63 C66 1.369(7) . ?
C64 C65 1.375(6) . ?
C65 C66 1.376(6) . ?
C66 C66 1.486(8) 2_846 ?

loop_
_geom_hbond_atom_site_label_D
_geom_hbond_atom_site_label_H
_geom_hbond_atom_site_label_A
_geom_hbond_distance_DH
_geom_hbond_distance_HA
_geom_hbond_distance_DA
_geom_hbond_angle_DHA
_geom_hbond_site_symmetry_A
O2 H4 O5 0.70(5) 2.06(6) 2.727(5) 160(6) .
O2 H3 O11 0.89(6) 1.75(6) 2.633(4) 173(6) 1_455
O3 H6 O1 0.76(5) 1.90(5) 2.658(5) 172(5) .
O3 H5 O8 0.83(6) 1.84(6) 2.661(4) 169(5) 2
O1 H2 O10 0.88(7) 1.83(7) 2.711(6) 176(6) .
